data_4327005
loop_
_publ_author_name
'Samuel D. Cosham'
'Andrew L. Johnson'
'Kieran C. Molloy'
'Andrew J. Kingsley'

_publ_contact_author_address
;
Department of Chemistry,
University of Bath.
Claverton Down.
Bath.
BA2 7AY
United Kingdon
;
_publ_contact_author_email a.l.johnson@bath.ac.uk
_publ_contact_author_fax '+44 (0) 1225 386231'
_publ_contact_author_name
;
Dr. Andrew L. Johnson and Prof. Kieran C. Molloy
;
_publ_contact_author_phone '+44 (0) 1225 384467'
_publ_section_title
;
 Synthesis, Characterization, and Materials Chemistry of Group 4
 Silylimides
;
_journal_name_full 'Inorganic Chemistry'
_journal_page_first 12053
_journal_page_last 12063
_journal_paper_doi 10.1021/ic2015644
_journal_volume 50
_journal_year 2011
_chemical_formula_sum 'C20 H54 Hf2 N6 Si2'
_chemical_formula_weight 791.85
_chemical_name_systematic
;
 ?
;
_space_group_IT_number 14
_symmetry_cell_setting monoclinic
_symmetry_space_group_name_Hall '-P 2yn'
_symmetry_space_group_name_H-M 'P 1 21/n 1'
_atom_sites_solution_hydrogens geom
_atom_sites_solution_primary direct
_atom_sites_solution_secondary difmap
_audit_creation_method SHELXL-97
_cell_angle_alpha 90.00
_cell_angle_beta 90.8990(10)
_cell_angle_gamma 90.00
_cell_formula_units_Z 2
_cell_length_a 9.9830(2)
_cell_length_b 13.5510(2)
_cell_length_c 11.6860(2)
_cell_measurement_reflns_used 25625
_cell_measurement_temperature 150(2)
_cell_measurement_theta_max 28.31
_cell_measurement_theta_min 7.86
_cell_volume 1580.68(5)
_computing_cell_refinement 'HKL Scalepack (Otwinowski & Minor 1997)'
_computing_data_collection 'Kappa CCD'
_computing_data_reduction 'Denzo and Scalepak (Otwinowski & Minor, 1997)'
_computing_molecular_graphics 'ORTEP 3 for Windows (Farrugia, 1997)'
_computing_publication_material 'SHELXL-97 (Sheldrick, 1997)'
_computing_structure_refinement 'SHELXL-97 (Sheldrick, 1997)'
_computing_structure_solution 'SHELXS-86 (Sheldrick, 1986)'
_diffrn_ambient_temperature 150(2)
_diffrn_measured_fraction_theta_full 0.976
_diffrn_measured_fraction_theta_max 0.976
_diffrn_measurement_device_type 'Bruker Kappa CCD Diffractometer'
_diffrn_measurement_method 'omega and phi scans'
_diffrn_radiation_monochromator graphite
_diffrn_radiation_source 'fine-focus sealed tube'
_diffrn_radiation_type MoK\a
_diffrn_radiation_wavelength 0.71073
_diffrn_reflns_av_R_equivalents 0.0421
_diffrn_reflns_av_sigmaI/netI 0.0235
_diffrn_reflns_limit_h_max 13
_diffrn_reflns_limit_h_min -13
_diffrn_reflns_limit_k_max 18
_diffrn_reflns_limit_k_min -18
_diffrn_reflns_limit_l_max 15
_diffrn_reflns_limit_l_min -15
_diffrn_reflns_number 25625
_diffrn_reflns_theta_full 28.31
_diffrn_reflns_theta_max 28.31
_diffrn_reflns_theta_min 7.86
_diffrn_standards_decay_% 0
_diffrn_standards_interval_count 0
_diffrn_standards_interval_time 0
_diffrn_standards_number 0
_exptl_absorpt_coefficient_mu 6.656
_exptl_absorpt_correction_T_max 0.5558
_exptl_absorpt_correction_T_min 0.3495
_exptl_absorpt_correction_type multi-scan
_exptl_absorpt_process_details 'SORTAV (Blessing, 1995)'
_exptl_crystal_colour colourless
_exptl_crystal_density_diffrn 1.664
_exptl_crystal_description block
_exptl_crystal_F_000 776
_exptl_crystal_size_max 0.20
_exptl_crystal_size_mid 0.17
_exptl_crystal_size_min 0.10
_refine_diff_density_max 1.014
_refine_diff_density_min -1.318
_refine_diff_density_rms 0.098
_refine_ls_extinction_method none
_refine_ls_goodness_of_fit_ref 1.133
_refine_ls_hydrogen_treatment constr
_refine_ls_matrix_type full
_refine_ls_number_parameters 145
_refine_ls_number_reflns 3847
_refine_ls_number_restraints 0
_refine_ls_restrained_S_all 1.133
_refine_ls_R_factor_all 0.0208
_refine_ls_R_factor_gt 0.0181
_refine_ls_shift/su_max 0.002
_refine_ls_shift/su_mean 0.000
_refine_ls_structure_factor_coef Fsqd
_refine_ls_weighting_details 'calc w=1/[\s^2^(Fo^2^)+(0.0153P)^2^+1.1040P] where P=(Fo^2^+2Fc^2^)/3'
_refine_ls_weighting_scheme calc
_refine_ls_wR_factor_gt 0.0444
_refine_ls_wR_factor_ref 0.0457
_reflns_number_gt 3569
_reflns_number_total 3847
_reflns_threshold_expression >2sigma(I)
_cod_data_source_file ic2015644_si_003_07.cif
_cod_data_source_block 9
_cod_database_code 4327005

loop_
_symmetry_equiv_pos_as_xyz
'x, y, z'
'-x+1/2, y+1/2, -z+1/2'
'-x, -y, -z'
'x-1/2, -y-1/2, z-1/2'

loop_
_atom_site_label
_atom_site_type_symbol
_atom_site_fract_x
_atom_site_fract_y
_atom_site_fract_z
_atom_site_U_iso_or_equiv
_atom_site_adp_type
_atom_site_occupancy
_atom_site_symmetry_multiplicity
_atom_site_calc_flag
_atom_site_refinement_flags
Hf1 Hf 0.392447(8) 0.492113(7) 0.406193(8) 0.01934(4) Uani 1 1 d .
Si1 Si 0.64668(6) 0.31322(5) 0.42046(5) 0.02092(13) Uani 1 1 d .
N3 N 0.55029(18) 0.41002(13) 0.46899(17) 0.0208(4) Uani 1 1 d .
N2 N 0.4120(2) 0.54015(16) 0.24251(18) 0.0278(4) Uani 1 1 d .
N1 N 0.21208(19) 0.42616(15) 0.43376(19) 0.0275(4) Uani 1 1 d .
C4 C 0.4661(4) 0.6307(3) 0.1971(3) 0.0516(8) Uani 1 1 d .
H4A H 0.5462 0.6160 0.1529 0.077 Uiso 1 1 calc R
H4B H 0.4898 0.6752 0.2603 0.077 Uiso 1 1 calc R
H4C H 0.3988 0.6624 0.1473 0.077 Uiso 1 1 calc R
C3 C 0.3748(4) 0.4723(3) 0.1510(3) 0.0501(8) Uani 1 1 d .
H3A H 0.3122 0.5051 0.0978 0.075 Uiso 1 1 calc R
H3B H 0.3318 0.4139 0.1835 0.075 Uiso 1 1 calc R
H3C H 0.4552 0.4523 0.1099 0.075 Uiso 1 1 calc R
C2 C 0.0987(3) 0.4229(2) 0.3539(3) 0.0434(7) Uani 1 1 d .
H2A H 0.0801 0.3543 0.3326 0.065 Uiso 1 1 calc R
H2B H 0.1199 0.4609 0.2852 0.065 Uiso 1 1 calc R
H2C H 0.0197 0.4514 0.3902 0.065 Uiso 1 1 calc R
C1 C 0.1838(3) 0.3715(2) 0.5374(3) 0.0412(7) Uani 1 1 d .
H1A H 0.1045 0.3994 0.5737 0.062 Uiso 1 1 calc R
H1B H 0.2607 0.3760 0.5903 0.062 Uiso 1 1 calc R
H1C H 0.1670 0.3021 0.5182 0.062 Uiso 1 1 calc R
C15 C 0.7203(3) 0.3440(2) 0.2788(2) 0.0365(6) Uani 1 1 d .
H15A H 0.6481 0.3552 0.2225 0.055 Uiso 1 1 calc R
H15B H 0.7764 0.2890 0.2534 0.055 Uiso 1 1 calc R
H15C H 0.7750 0.4037 0.2861 0.055 Uiso 1 1 calc R
C16 C 0.7876(3) 0.2911(2) 0.5259(2) 0.0341(6) Uani 1 1 d .
H16A H 0.8426 0.3507 0.5326 0.051 Uiso 1 1 calc R
H16B H 0.8430 0.2362 0.4993 0.051 Uiso 1 1 calc R
H16C H 0.7507 0.2746 0.6008 0.051 Uiso 1 1 calc R
C11 C 0.5423(2) 0.19633(17) 0.4081(2) 0.0263(5) Uani 1 1 d .
C14 C 0.6297(3) 0.10891(19) 0.3704(3) 0.0382(6) Uani 1 1 d .
H14A H 0.6993 0.0963 0.4287 0.057 Uiso 1 1 calc R
H14B H 0.6719 0.1247 0.2975 0.057 Uiso 1 1 calc R
H14C H 0.5737 0.0500 0.3610 0.057 Uiso 1 1 calc R
C13 C 0.4790(3) 0.1715(2) 0.5227(3) 0.0403(6) Uani 1 1 d .
H13A H 0.4211 0.2260 0.5462 0.060 Uiso 1 1 calc R
H13B H 0.5497 0.1614 0.5807 0.060 Uiso 1 1 calc R
H13C H 0.4256 0.1111 0.5148 0.060 Uiso 1 1 calc R
C12 C 0.4298(3) 0.2107(2) 0.3180(3) 0.0365(6) Uani 1 1 d .
H12A H 0.3787 0.1493 0.3098 0.055 Uiso 1 1 calc R
H12B H 0.4690 0.2282 0.2444 0.055 Uiso 1 1 calc R
H12C H 0.3701 0.2638 0.3426 0.055 Uiso 1 1 calc R

loop_
_atom_site_aniso_label
_atom_site_aniso_U_11
_atom_site_aniso_U_22
_atom_site_aniso_U_33
_atom_site_aniso_U_23
_atom_site_aniso_U_13
_atom_site_aniso_U_12
Hf1 0.01887(6) 0.01983(6) 0.01918(7) -0.00104(3) -0.00391(4) -0.00034(3)
Si1 0.0208(3) 0.0203(3) 0.0216(3) -0.0012(2) -0.0012(2) 0.0018(2)
N3 0.0210(9) 0.0196(9) 0.0218(9) -0.0001(7) -0.0016(7) -0.0007(7)
N2 0.0320(10) 0.0290(11) 0.0222(10) 0.0010(9) -0.0038(8) -0.0017(8)
N1 0.0217(9) 0.0269(10) 0.0336(11) -0.0003(9) -0.0043(8) -0.0035(7)
C4 0.060(2) 0.0524(19) 0.0424(18) 0.0080(15) 0.0027(15) -0.0230(15)
C3 0.081(2) 0.0408(16) 0.0278(15) -0.0044(14) -0.0091(15) -0.0014(16)
C2 0.0330(14) 0.0394(15) 0.0572(19) 0.0043(14) -0.0193(13) -0.0066(11)
C1 0.0295(13) 0.0538(18) 0.0405(16) 0.0061(14) 0.0044(11) -0.0039(12)
C15 0.0380(14) 0.0404(15) 0.0313(14) 0.0011(12) 0.0085(11) 0.0001(11)
C16 0.0275(12) 0.0365(14) 0.0380(15) -0.0040(12) -0.0082(10) 0.0060(10)
C11 0.0327(12) 0.0204(11) 0.0257(12) -0.0014(9) -0.0039(9) -0.0003(9)
C14 0.0492(16) 0.0230(12) 0.0423(16) -0.0054(12) -0.0060(12) 0.0064(11)
C13 0.0503(16) 0.0328(14) 0.0380(15) 0.0035(12) 0.0073(13) -0.0103(12)
C12 0.0351(13) 0.0299(13) 0.0438(16) -0.0042(12) -0.0153(11) -0.0036(10)

loop_
_atom_type_symbol
_atom_type_description
_atom_type_scat_dispersion_real
_atom_type_scat_dispersion_imag
_atom_type_scat_source
C C 0.0033 0.0016 'International Tables Vol C Tables 4.2.6.8 and 6.1.1.4'
H H 0.0000 0.0000 'International Tables Vol C Tables 4.2.6.8 and 6.1.1.4'
Hf Hf -0.5830 6.1852 'International Tables Vol C Tables 4.2.6.8 and 6.1.1.4'
N N 0.0061 0.0033 'International Tables Vol C Tables 4.2.6.8 and 6.1.1.4'
Si Si 0.0817 0.0704 'International Tables Vol C Tables 4.2.6.8 and 6.1.1.4'

loop_
_geom_angle_atom_site_label_1
_geom_angle_atom_site_label_2
_geom_angle_atom_site_label_3
_geom_angle
_geom_angle_site_symmetry_1
_geom_angle_site_symmetry_3
N2 Hf1 N1 112.75(8) . .
N2 Hf1 N3 115.68(8) . 3_666
N1 Hf1 N3 114.12(8) . 3_666
N2 Hf1 N3 115.16(8) . .
N1 Hf1 N3 112.34(8) . .
N3 Hf1 N3 83.81(8) 3_666 .
N2 Hf1 Hf1 125.22(6) . 3_666
N1 Hf1 Hf1 122.00(6) . 3_666
N3 Hf1 Hf1 42.02(5) 3_666 3_666
N3 Hf1 Hf1 41.80(5) . 3_666
N3 Si1 C15 110.51(11) . .
N3 Si1 C16 108.73(11) . .
C15 Si1 C16 108.39(13) . .
N3 Si1 C11 110.51(10) . .
C15 Si1 C11 109.94(12) . .
C16 Si1 C11 108.69(12) . .
Si1 N3 Hf1 125.12(10) . 3_666
Si1 N3 Hf1 136.19(11) . .
Hf1 N3 Hf1 96.19(8) 3_666 .
C4 N2 C3 111.1(2) . .
C4 N2 Hf1 131.24(19) . .
C3 N2 Hf1 117.56(19) . .
C1 N1 C2 111.1(2) . .
C1 N1 Hf1 122.64(16) . .
C2 N1 Hf1 126.23(19) . .
N2 C4 H4A 109.5 . .
N2 C4 H4B 109.5 . .
H4A C4 H4B 109.5 . .
N2 C4 H4C 109.5 . .
H4A C4 H4C 109.5 . .
H4B C4 H4C 109.5 . .
N2 C3 H3A 109.5 . .
N2 C3 H3B 109.5 . .
H3A C3 H3B 109.5 . .
N2 C3 H3C 109.5 . .
H3A C3 H3C 109.5 . .
H3B C3 H3C 109.5 . .
N1 C2 H2A 109.5 . .
N1 C2 H2B 109.5 . .
H2A C2 H2B 109.5 . .
N1 C2 H2C 109.5 . .
H2A C2 H2C 109.5 . .
H2B C2 H2C 109.5 . .
N1 C1 H1A 109.5 . .
N1 C1 H1B 109.5 . .
H1A C1 H1B 109.5 . .
N1 C1 H1C 109.5 . .
H1A C1 H1C 109.5 . .
H1B C1 H1C 109.5 . .
Si1 C15 H15A 109.5 . .
Si1 C15 H15B 109.5 . .
H15A C15 H15B 109.5 . .
Si1 C15 H15C 109.5 . .
H15A C15 H15C 109.5 . .
H15B C15 H15C 109.5 . .
Si1 C16 H16A 109.5 . .
Si1 C16 H16B 109.5 . .
H16A C16 H16B 109.5 . .
Si1 C16 H16C 109.5 . .
H16A C16 H16C 109.5 . .
H16B C16 H16C 109.5 . .
C13 C11 C12 108.6(2) . .
C13 C11 C14 109.0(2) . .
C12 C11 C14 108.2(2) . .
C13 C11 Si1 110.54(17) . .
C12 C11 Si1 109.86(17) . .
C14 C11 Si1 110.54(18) . .
C11 C14 H14A 109.5 . .
C11 C14 H14B 109.5 . .
H14A C14 H14B 109.5 . .
C11 C14 H14C 109.5 . .
H14A C14 H14C 109.5 . .
H14B C14 H14C 109.5 . .
C11 C13 H13A 109.5 . .
C11 C13 H13B 109.5 . .
H13A C13 H13B 109.5 . .
C11 C13 H13C 109.5 . .
H13A C13 H13C 109.5 . .
H13B C13 H13C 109.5 . .
C11 C12 H12A 109.5 . .
C11 C12 H12B 109.5 . .
H12A C12 H12B 109.5 . .
C11 C12 H12C 109.5 . .
H12A C12 H12C 109.5 . .
H12B C12 H12C 109.5 . .

loop_
_geom_bond_atom_site_label_1
_geom_bond_atom_site_label_2
_geom_bond_distance
_geom_bond_site_symmetry_2
Hf1 N2 2.033(2) .
Hf1 N1 2.0403(19) .
Hf1 N3 2.0462(19) 3_666
Hf1 N3 2.0550(18) .
Hf1 Hf1 3.05224(17) 3_666
Si1 N3 1.728(2) .
Si1 C15 1.869(3) .
Si1 C16 1.880(3) .
Si1 C11 1.900(2) .
N3 Hf1 2.0462(18) 3_666
N2 C4 1.445(4) .
N2 C3 1.454(4) .
N1 C1 1.451(4) .
N1 C2 1.457(3) .
C4 H4A 0.9800 .
C4 H4B 0.9800 .
C4 H4C 0.9800 .
C3 H3A 0.9800 .
C3 H3B 0.9800 .
C3 H3C 0.9800 .
C2 H2A 0.9800 .
C2 H2B 0.9800 .
C2 H2C 0.9800 .
C1 H1A 0.9800 .
C1 H1B 0.9800 .
C1 H1C 0.9800 .
C15 H15A 0.9800 .
C15 H15B 0.9800 .
C15 H15C 0.9800 .
C16 H16A 0.9800 .
C16 H16B 0.9800 .
C16 H16C 0.9800 .
C11 C13 1.528(4) .
C11 C12 1.539(3) .
C11 C14 1.540(3) .
C14 H14A 0.9800 .
C14 H14B 0.9800 .
C14 H14C 0.9800 .
C13 H13A 0.9800 .
C13 H13B 0.9800 .
C13 H13C 0.9800 .
C12 H12A 0.9800 .
C12 H12B 0.9800 .
C12 H12C 0.9800 .
